data_2241648
loop_
_publ_author_name
'Tran, T. Thanh Van'
'Anh, Le Tuan'
'Nguyen, Hung Huy'
'Truong, Hong Hieu'
'Soldatenkov, Anatoly T.'

_publ_section_title
;
 Crystal structure of
 26-(4-methylphenyl)-8,11,14,17-tetraoxa-28-azatetracyclo[22.3.1.0^2,7^.0^18,23^]hexacosa-2,4,6,18(23),19,21,24(1),25,27-nonaene
;
_journal_issue 5
_journal_name_full 'Acta Crystallographica Section E'
_journal_page_first 663
_journal_page_last 666
_journal_paper_doi 10.1107/S2056989016005752
_journal_volume 72
_journal_year 2016
_chemical_formula_iupac 'C30 H29 N O4'
_chemical_formula_moiety 'C30 H29 N O4'
_chemical_formula_sum 'C30 H29 N O4'
_chemical_formula_weight 467.54
_chemical_name_systematic
26-(4-Methylphenyl)-8,11,14,17-tetraoxa-28-azatetracyclo[22.3.1.0^2,7^.0^18,23^]hexacosa-2,4,6,18(23),19,21,24(1),25,27-nonaene
_space_group_crystal_system monoclinic
_space_group_IT_number 14
_space_group_name_Hall '-P 2yn'
_space_group_name_H-M_alt 'P 1 21/n 1'
_symmetry_space_group_name_Hall '-P 2yn'
_symmetry_space_group_name_H-M 'P 1 21/n 1'
_atom_sites_solution_hydrogens geom
_cell_angle_alpha 90
_cell_angle_beta 100.6070(10)
_cell_angle_gamma 90
_cell_formula_units_Z 4
_cell_length_a 10.0819(4)
_cell_length_b 10.4531(4)
_cell_length_c 23.6016(9)
_cell_measurement_reflns_used 9281
_cell_measurement_temperature 100.0
_cell_measurement_theta_max 28.318
_cell_measurement_theta_min 2.851
_cell_volume 2444.80(16)
_computing_cell_refinement
;
SAINT (Bruker, 2014)
;
_computing_data_collection
;
APEX2 (Bruker, 2014)
;
_computing_data_reduction
;
SAINT (Bruker, 2014)
;
_computing_molecular_graphics
;
<i>OLEX2</i> (Dolomanov <i>et al.</i>,  2009) and Mercury (Macrae <i>et
al.</i>,  2008)
;
_computing_publication_material
;
<i>OLEX2</i> (Dolomanov <i>et al.</i>,  2009) and PLATON (Spek,
2009)
;
_computing_structure_refinement
;
SHELXL2014 (Sheldrick, 2015b)
;
_computing_structure_solution
;
SHELXT2014 (Sheldrick, 2015a)
;
_diffrn_ambient_temperature 100.0
_diffrn_detector_area_resol_mean 0.5
_diffrn_measured_fraction_theta_full 0.999
_diffrn_measured_fraction_theta_max 0.999
_diffrn_measurement_device_type 'D8 Quest Bruker CMOS'
_diffrn_measurement_method '\w and \f scans'
_diffrn_radiation_type MoK\a
_diffrn_radiation_wavelength 0.71073
_diffrn_reflns_av_R_equivalents 0.0429
_diffrn_reflns_limit_h_max 13
_diffrn_reflns_limit_h_min -13
_diffrn_reflns_limit_k_max 13
_diffrn_reflns_limit_k_min -13
_diffrn_reflns_limit_l_max 30
_diffrn_reflns_limit_l_min -31
_diffrn_reflns_number 77012
_diffrn_reflns_theta_full 25.242
_diffrn_reflns_theta_max 27.875
_diffrn_reflns_theta_min 2.832
_exptl_absorpt_coefficient_mu 0.084
_exptl_absorpt_correction_T_max 0.7457
_exptl_absorpt_correction_T_min 0.6951
_exptl_absorpt_correction_type multi-scan
_exptl_absorpt_process_details
;
(SADABS; Bruker, 2014)
;
_exptl_crystal_colour colourless
_exptl_crystal_density_diffrn 1.270
_exptl_crystal_description block
_exptl_crystal_F_000 992
_exptl_crystal_size_max 0.14
_exptl_crystal_size_mid 0.12
_exptl_crystal_size_min 0.12
_refine_diff_density_max 0.312
_refine_diff_density_min -0.195
_refine_ls_extinction_method none
_refine_ls_goodness_of_fit_ref 1.012
_refine_ls_hydrogen_treatment constr
_refine_ls_matrix_type full
_refine_ls_number_parameters 317
_refine_ls_number_reflns 5825
_refine_ls_number_restraints 0
_refine_ls_restrained_S_all 1.012
_refine_ls_R_factor_all 0.0539
_refine_ls_R_factor_gt 0.0396
_refine_ls_shift/su_max 0.001
_refine_ls_shift/su_mean 0.000
_refine_ls_structure_factor_coef Fsqd
_refine_ls_weighting_details 'w=1/[\s^2^(Fo^2^)+(0.0422P)^2^+1.1744P] where P=(Fo^2^+2Fc^2^)/3'
_refine_ls_weighting_scheme calc
_refine_ls_wR_factor_gt 0.0919
_refine_ls_wR_factor_ref 0.0992
_reflns_number_gt 4706
_reflns_number_total 5825
_reflns_threshold_expression 'I > 2\s(I)'
_cod_data_source_file su5294sup1.cif
_cod_data_source_block I
_cod_database_code 2241648
_shelx_space_group_comment
;
The symmetry employed for this shelxl refinement is uniquely defined
by the following loop, which should always be used as a source of
symmetry information in preference to the above space-group names.
They are only intended as comments.
;

loop_
_space_group_symop_operation_xyz
'x, y, z'
'-x+1/2, y+1/2, -z+1/2'
'-x, -y, -z'
'x-1/2, -y-1/2, z-1/2'

loop_
_atom_site_type_symbol
_atom_site_label
_atom_site_fract_x
_atom_site_fract_y
_atom_site_fract_z
_atom_site_U_iso_or_equiv
_atom_site_adp_type
_atom_site_calc_flag
_atom_site_occupancy
O O1 0.76598(8) 0.67651(8) 0.70887(4) 0.02073(19) Uani d 1
C C2 0.90811(12) 0.64977(12) 0.71765(6) 0.0236(3) Uani d 1
H H2A 0.9585 0.7123 0.7450 0.028 Uiso calc 1
H H2B 0.9407 0.6561 0.6807 0.028 Uiso calc 1
C C3 0.93002(13) 0.51576(13) 0.74174(6) 0.0260(3) Uani d 1
H H3A 1.0261 0.5060 0.7600 0.031 Uiso calc 1
H H3B 0.8752 0.5042 0.7721 0.031 Uiso calc 1
O O4 0.89565(10) 0.41796(9) 0.69952(4) 0.0283(2) Uani d 1
C C5 0.75342(13) 0.40022(13) 0.68115(6) 0.0254(3) Uani d 1
H H5A 0.7148 0.4735 0.6570 0.030 Uiso calc 1
H H5B 0.7088 0.3956 0.7151 0.030 Uiso calc 1
C C6 0.72925(15) 0.27780(13) 0.64690(6) 0.0276(3) Uani d 1
H H6A 0.7722 0.2065 0.6712 0.033 Uiso calc 1
H H6B 0.6310 0.2610 0.6382 0.033 Uiso calc 1
O O7 0.77874(10) 0.27738(9) 0.59417(4) 0.0294(2) Uani d 1
C C8 0.71355(13) 0.36342(13) 0.55114(5) 0.0240(3) Uani d 1
H H8A 0.7674 0.3683 0.5201 0.029 Uiso calc 1
H H8B 0.7137 0.4497 0.5685 0.029 Uiso calc 1
C C9 0.57024(12) 0.32947(12) 0.52436(5) 0.0191(2) Uani d 1
H H9A 0.5462 0.3679 0.4855 0.023 Uiso calc 1
H H9B 0.5602 0.2355 0.5206 0.023 Uiso calc 1
O O10 0.48389(8) 0.37838(9) 0.56118(4) 0.0226(2) Uani d 1
C C11 0.71707(12) 0.77257(11) 0.67121(5) 0.0169(2) Uani d 1
C C12 0.79826(12) 0.86832(12) 0.65433(5) 0.0202(2) Uani d 1
H H12 0.8924 0.8694 0.6694 0.024 Uiso calc 1
C C13 0.74163(13) 0.96191(12) 0.61564(5) 0.0216(3) Uani d 1
H H13 0.7973 1.0267 0.6041 0.026 Uiso calc 1
C C14 0.60453(13) 0.96142(12) 0.59371(5) 0.0223(3) Uani d 1
H H14 0.5656 1.0261 0.5675 0.027 Uiso calc 1
C C15 0.52418(12) 0.86528(12) 0.61036(5) 0.0200(2) Uani d 1
H H15 0.4303 0.8646 0.5949 0.024 Uiso calc 1
C C16 0.57788(12) 0.77018(11) 0.64904(5) 0.0167(2) Uani d 1
C C17 0.48787(11) 0.66625(11) 0.66367(5) 0.0164(2) Uani d 1
C C18 0.47440(12) 0.64112(11) 0.72038(5) 0.0177(2) Uani d 1
H H18 0.5257 0.6882 0.7513 0.021 Uiso calc 1
C C19 0.38500(11) 0.54616(11) 0.73144(5) 0.0173(2) Uani d 1
C C20 0.31490(12) 0.47876(11) 0.68404(5) 0.0182(2) Uani d 1
H H20 0.2526 0.4137 0.6895 0.022 Uiso calc 1
C C21 0.33672(11) 0.50726(11) 0.62894(5) 0.0170(2) Uani d 1
N N22 0.41964(10) 0.60176(9) 0.61821(4) 0.0168(2) Uani d 1
C C23 0.36716(11) 0.51592(12) 0.79121(5) 0.0182(2) Uani d 1
C C24 0.39161(13) 0.60818(13) 0.83481(5) 0.0233(3) Uani d 1
H H24 0.4182 0.6920 0.8261 0.028 Uiso calc 1
C C25 0.37740(14) 0.57841(14) 0.89078(5) 0.0264(3) Uani d 1
H H25 0.3930 0.6428 0.9196 0.032 Uiso calc 1
C C26 0.34073(12) 0.45582(14) 0.90541(5) 0.0243(3) Uani d 1
C C27 0.31736(12) 0.36405(13) 0.86220(6) 0.0231(3) Uani d 1
H H27 0.2930 0.2797 0.8713 0.028 Uiso calc 1
C C28 0.32895(12) 0.39334(12) 0.80585(5) 0.0207(3) Uani d 1
H H28 0.3107 0.3293 0.7769 0.025 Uiso calc 1
C C29 0.32647(14) 0.42573(16) 0.96669(6) 0.0331(3) Uani d 1
H H29A 0.4159 0.4246 0.9914 0.050 Uiso calc 1
H H29B 0.2837 0.3418 0.9679 0.050 Uiso calc 1
H H29C 0.2705 0.4913 0.9804 0.050 Uiso calc 1
C C30 0.26916(12) 0.43182(11) 0.57809(5) 0.0177(2) Uani d 1
C C31 0.12989(13) 0.42073(12) 0.56426(6) 0.0241(3) Uani d 1
H H31 0.0755 0.4597 0.5883 0.029 Uiso calc 1
C C32 0.06873(13) 0.35301(13) 0.51548(6) 0.0279(3) Uani d 1
H H32 -0.0268 0.3469 0.5062 0.034 Uiso calc 1
C C33 0.14684(13) 0.29501(12) 0.48079(6) 0.0240(3) Uani d 1
H H33 0.1047 0.2502 0.4473 0.029 Uiso calc 1
C C34 0.28687(13) 0.30147(12) 0.49435(5) 0.0208(3) Uani d 1
H H34 0.3404 0.2600 0.4707 0.025 Uiso calc 1
C C35 0.34786(12) 0.36931(11) 0.54301(5) 0.0180(2) Uani d 1

loop_
_atom_site_aniso_label
_atom_site_aniso_U_11
_atom_site_aniso_U_22
_atom_site_aniso_U_33
_atom_site_aniso_U_12
_atom_site_aniso_U_13
_atom_site_aniso_U_23
O1 0.0174(4) 0.0189(4) 0.0258(4) -0.0004(3) 0.0037(3) 0.0035(3)
C2 0.0177(6) 0.0225(6) 0.0299(7) -0.0001(5) 0.0023(5) 0.0013(5)
C3 0.0239(6) 0.0238(7) 0.0276(7) 0.0010(5) -0.0024(5) 0.0017(5)
O4 0.0277(5) 0.0221(5) 0.0332(5) 0.0041(4) 0.0006(4) -0.0031(4)
C5 0.0277(7) 0.0229(6) 0.0242(6) 0.0009(5) 0.0012(5) -0.0007(5)
C6 0.0370(8) 0.0201(6) 0.0235(6) 0.0021(6) -0.0002(5) 0.0027(5)
O7 0.0303(5) 0.0283(5) 0.0280(5) 0.0122(4) 0.0016(4) -0.0012(4)
C8 0.0213(6) 0.0281(7) 0.0244(6) 0.0036(5) 0.0092(5) 0.0040(5)
C9 0.0227(6) 0.0193(6) 0.0174(5) 0.0030(5) 0.0090(5) 0.0013(5)
O10 0.0162(4) 0.0311(5) 0.0214(4) 0.0001(4) 0.0057(3) -0.0089(4)
C11 0.0196(6) 0.0140(5) 0.0176(5) -0.0007(4) 0.0050(4) -0.0024(4)
C12 0.0189(6) 0.0180(6) 0.0247(6) -0.0031(5) 0.0067(5) -0.0046(5)
C13 0.0281(6) 0.0150(6) 0.0245(6) -0.0049(5) 0.0120(5) -0.0021(5)
C14 0.0288(7) 0.0174(6) 0.0216(6) 0.0010(5) 0.0071(5) 0.0030(5)
C15 0.0198(6) 0.0202(6) 0.0205(6) -0.0005(5) 0.0046(5) -0.0015(5)
C16 0.0195(6) 0.0156(5) 0.0167(5) -0.0021(4) 0.0075(4) -0.0029(4)
C17 0.0148(5) 0.0156(5) 0.0195(6) 0.0008(4) 0.0052(4) -0.0008(4)
C18 0.0173(5) 0.0180(6) 0.0179(5) -0.0012(4) 0.0040(4) -0.0019(4)
C19 0.0153(5) 0.0181(6) 0.0195(6) 0.0017(4) 0.0060(4) -0.0002(4)
C20 0.0163(5) 0.0172(6) 0.0229(6) -0.0023(4) 0.0078(4) -0.0012(5)
C21 0.0146(5) 0.0165(6) 0.0207(6) 0.0006(4) 0.0055(4) -0.0019(4)
N22 0.0159(5) 0.0166(5) 0.0188(5) -0.0002(4) 0.0055(4) -0.0014(4)
C23 0.0141(5) 0.0219(6) 0.0191(6) 0.0009(4) 0.0047(4) 0.0020(5)
C24 0.0280(7) 0.0218(6) 0.0208(6) -0.0014(5) 0.0064(5) 0.0016(5)
C25 0.0297(7) 0.0312(7) 0.0186(6) -0.0020(6) 0.0050(5) -0.0008(5)
C26 0.0160(6) 0.0366(7) 0.0204(6) 0.0007(5) 0.0037(5) 0.0076(5)
C27 0.0167(6) 0.0256(6) 0.0282(7) -0.0015(5) 0.0069(5) 0.0082(5)
C28 0.0158(6) 0.0223(6) 0.0252(6) -0.0015(5) 0.0063(5) 0.0006(5)
C29 0.0280(7) 0.0489(9) 0.0219(7) -0.0044(6) 0.0034(5) 0.0117(6)
C30 0.0188(6) 0.0154(5) 0.0193(6) -0.0021(4) 0.0047(4) -0.0008(4)
C31 0.0199(6) 0.0240(6) 0.0298(7) -0.0015(5) 0.0083(5) -0.0059(5)
C32 0.0171(6) 0.0302(7) 0.0351(7) -0.0035(5) 0.0013(5) -0.0064(6)
C33 0.0257(6) 0.0225(6) 0.0223(6) -0.0050(5) 0.0004(5) -0.0042(5)
C34 0.0247(6) 0.0195(6) 0.0190(6) -0.0009(5) 0.0061(5) -0.0020(5)
C35 0.0180(6) 0.0183(6) 0.0183(6) -0.0019(4) 0.0049(4) 0.0008(4)

loop_
_atom_type_symbol
_atom_type_description
_atom_type_scat_dispersion_real
_atom_type_scat_dispersion_imag
_atom_type_scat_source
C C 0.0033 0.0016 'International Tables Vol C Tables 4.2.6.8 and 6.1.1.4'
H H 0.0000 0.0000 'International Tables Vol C Tables 4.2.6.8 and 6.1.1.4'
N N 0.0061 0.0033 'International Tables Vol C Tables 4.2.6.8 and 6.1.1.4'
O O 0.0106 0.0060 'International Tables Vol C Tables 4.2.6.8 and 6.1.1.4'

loop_
_geom_angle_atom_site_label_1
_geom_angle_atom_site_label_2
_geom_angle_atom_site_label_3
_geom_angle
C11 O1 C2 117.77(9)
O1 C2 C3 107.88(10)
O4 C3 C2 113.69(11)
C3 O4 C5 113.93(10)
O4 C5 C6 109.02(11)
O7 C6 C5 115.01(11)
C8 O7 C6 115.57(10)
O7 C8 C9 115.53(11)
O10 C9 C8 107.68(10)
C35 O10 C9 118.22(9)
O1 C11 C12 123.37(11)
O1 C11 C16 116.35(10)
C12 C11 C16 120.28(11)
C13 C12 C11 120.08(11)
C14 C13 C12 120.35(11)
C13 C14 C15 119.34(11)
C16 C15 C14 121.68(11)
C11 C16 C17 122.26(10)
C15 C16 C11 118.26(11)
C15 C16 C17 119.43(11)
C18 C17 C16 121.91(10)
N22 C17 C16 115.01(10)
N22 C17 C18 123.06(11)
C17 C18 C19 119.54(11)
C18 C19 C20 117.18(11)
C18 C19 C23 121.50(11)
C20 C19 C23 121.31(11)
C21 C20 C19 119.77(11)
C20 C21 C30 120.79(10)
N22 C21 C20 122.89(11)
N22 C21 C30 116.32(10)
C17 N22 C21 117.48(10)
C24 C23 C19 121.01(11)
C24 C23 C28 117.96(11)
C28 C23 C19 121.01(11)
C25 C24 C23 120.65(12)
C24 C25 C26 121.29(12)
C25 C26 C29 120.26(13)
C27 C26 C25 118.03(12)
C27 C26 C29 121.71(13)
C26 C27 C28 121.18(12)
C27 C28 C23 120.87(12)
C31 C30 C21 121.75(11)
C31 C30 C35 118.58(11)
C35 C30 C21 119.67(10)
C30 C31 C32 120.76(12)
C33 C32 C31 120.00(12)
C32 C33 C34 120.62(12)
C33 C34 C35 119.34(11)
O10 C35 C30 115.21(10)
O10 C35 C34 124.11(11)
C34 C35 C30 120.66(11)

loop_
_geom_bond_atom_site_label_1
_geom_bond_atom_site_label_2
_geom_bond_distance
O1 C2 1.4370(15)
O1 C11 1.3712(14)
C2 C3 1.5126(18)
C3 O4 1.4251(16)
O4 C5 1.4317(16)
C5 C6 1.5093(18)
C6 O7 1.4236(17)
O7 C8 1.4235(15)
C8 C9 1.5089(17)
C9 O10 1.4329(14)
O10 C35 1.3628(14)
C11 C12 1.3966(16)
C11 C16 1.4047(16)
C12 C13 1.3874(18)
C13 C14 1.3839(18)
C14 C15 1.3921(17)
C15 C16 1.3901(17)
C16 C17 1.4962(16)
C17 C18 1.3948(16)
C17 N22 1.3444(15)
C18 C19 1.3973(16)
C19 C20 1.3987(17)
C19 C23 1.4886(16)
C20 C21 1.3905(16)
C21 N22 1.3479(15)
C21 C30 1.4917(16)
C23 C24 1.3987(17)
C23 C28 1.3995(17)
C24 C25 1.3900(17)
C25 C26 1.3946(19)
C26 C27 1.3883(19)
C26 C29 1.5125(17)
C27 C28 1.3905(17)
C30 C31 1.3867(17)
C30 C35 1.4084(16)
C31 C32 1.3947(18)
C32 C33 1.3768(19)
C33 C34 1.3906(18)
C34 C35 1.3928(17)

loop_
_geom_hbond_atom_site_label_D
_geom_hbond_atom_site_label_H
_geom_hbond_atom_site_label_A
_geom_hbond_site_symmetry_A
_geom_hbond_distance_DH
_geom_hbond_distance_HA
_geom_hbond_distance_DA
_geom_hbond_angle_DHA
C9 H9A N22 3_666 0.99 2.55 3.4606(15) 152
C3 H3B Cg2 2_646 0.99 2.75 3.6182(15) 146
C12 H12 Cg3 2_656 0.95 2.93 3.7281(13) 142
C25 H25 Cg4 2_556 0.95 2.86 3.6987(15) 148
C27 H27 Cg1 2_546 0.95 2.99 3.7685(14) 140
C34 H34 Cg2 3_666 0.95 2.77 3.5912(13) 146

_cod_database_fobs_code 2241648
